data_7703721
loop_
_publ_author_name
'Mayans, J\'ulia'
'Font-Bardia, Merc\`e'
'Escuer, Albert'

_publ_section_title
;
 Na<sub>2</sub>MnLn<sup>III</sup> clusters with a non-equivalent core:
 chiral vs. meso isomerism.
;
_journal_issue 14
_journal_name_full 'Dalton transactions (Cambridge, England : 2003)'
_journal_page_first 4216
_journal_page_last 4219
_journal_paper_doi 10.1039/d0dt00540a
_journal_volume 49
_journal_year 2020
_chemical_formula_moiety 'C96 H90 Cl6 Mn6 N6 Na2 O20 Tb, 3(C H4 O), 4(H2 O)'
_chemical_formula_sum 'C99 H110 Cl6 Mn6 N6 Na2 O27 Tb'
_chemical_formula_weight 2563.16
_space_group_crystal_system trigonal
_space_group_IT_number 148
_space_group_name_Hall '-R 3'
_space_group_name_H-M_alt 'R -3 :H'
_atom_sites_solution_hydrogens geom
_audit_creation_method SHELXL-97
_audit_update_record
;
2020-02-12 deposited with the CCDC.	2020-03-10 downloaded from the CCDC.
;
_cell_angle_alpha 90
_cell_angle_beta 90
_cell_angle_gamma 120
_cell_formula_units_Z 3
_cell_length_a 19.4240(8)
_cell_length_b 19.4240(8)
_cell_length_c 28.5924(10)
_cell_measurement_reflns_used 3081
_cell_measurement_temperature 293(2)
_cell_measurement_theta_max 25.49
_cell_measurement_theta_min 2.81
_cell_volume 9342.4(6)
_computing_cell_refinement 'Bruker SAINT'
_computing_data_collection 'Bruker APEX2'
_computing_data_reduction 'Bruker SAINT'
_computing_molecular_graphics 'Bruker SHELXTL'
_computing_publication_material 'Bruker SHELXTL'
_computing_structure_refinement 'SHELXL-2014 (Sheldrick 2014)'
_computing_structure_solution 'SHELXS-97 (Sheldrick 2008)'
_diffrn_ambient_temperature 293(2)
_diffrn_measured_fraction_theta_full 0.998
_diffrn_measured_fraction_theta_max 0.999
_diffrn_measurement_device_type 'D8 Venture'
_diffrn_measurement_method '\f and \w scans'
_diffrn_radiation_type MoK\a
_diffrn_radiation_wavelength 0.71073
_diffrn_reflns_av_R_equivalents 0.1098
_diffrn_reflns_av_unetI/netI 0.0915
_diffrn_reflns_Laue_measured_fraction_full 0.998
_diffrn_reflns_Laue_measured_fraction_max 0.999
_diffrn_reflns_limit_h_max 12
_diffrn_reflns_limit_h_min -24
_diffrn_reflns_limit_k_max 24
_diffrn_reflns_limit_k_min 0
_diffrn_reflns_limit_l_max 35
_diffrn_reflns_limit_l_min 0
_diffrn_reflns_number 4258
_diffrn_reflns_point_group_measured_fraction_full 0.998
_diffrn_reflns_point_group_measured_fraction_max 0.999
_diffrn_reflns_theta_full 25.242
_diffrn_reflns_theta_max 26.383
_diffrn_reflns_theta_min 2.524
_diffrn_source microfocus
_exptl_absorpt_coefficient_mu 1.349
_exptl_absorpt_correction_T_max 0.7454
_exptl_absorpt_correction_T_min 0.6659
_exptl_absorpt_correction_type multi-scan
_exptl_absorpt_process_details sadabs
_exptl_crystal_colour red
_exptl_crystal_density_diffrn 1.367
_exptl_crystal_description prism
_exptl_crystal_F_000 3903
_exptl_crystal_recrystallization_method 'Re-crystallisation from solvent: methanol/ACN/diethylether'
_exptl_crystal_size_max 0.086
_exptl_crystal_size_mid 0.065
_exptl_crystal_size_min 0.045
_refine_diff_density_max 1.520
_refine_diff_density_min -0.450
_refine_diff_density_rms 0.105
_refine_ls_extinction_method none
_refine_ls_goodness_of_fit_ref 0.946
_refine_ls_hydrogen_treatment constr
_refine_ls_matrix_type full
_refine_ls_number_parameters 192
_refine_ls_number_reflns 4258
_refine_ls_number_restraints 3
_refine_ls_restrained_S_all 0.947
_refine_ls_R_factor_all 0.0673
_refine_ls_R_factor_gt 0.0465
_refine_ls_shift/su_max 0.010
_refine_ls_shift/su_mean 0.000
_refine_ls_structure_factor_coef Fsqd
_refine_ls_weighting_details
;
 w=1/[\s^2^(Fo^2^)+(0.0673P)^2^]
 where P=(Fo^2^+2Fc^2^)/3
;
_refine_ls_weighting_scheme calc
_refine_ls_wR_factor_gt 0.1229
_refine_ls_wR_factor_ref 0.1269
_reflns_Friedel_coverage 0.000
_reflns_number_gt 2698
_reflns_number_total 4258
_reflns_threshold_expression 'I > 2\s(I)'
_cod_data_source_file d0dt00540a2.cif
_cod_data_source_block mo_i06ub84_0m_a_sq_da
_cod_depositor_comments 'Adding full bibliography for 7703720--7703725.cif.'
_cod_original_cell_volume 9342.4(8)
_cod_database_code 7703721
_shelx_space_group_comment
;
The symmetry employed for this shelxl refinement is uniquely defined
by the following loop, which should always be used as a source of
symmetry information in preference to the above space-group names.
They are only intended as comments.
;

loop_
_space_group_symop_operation_xyz
'x, y, z'
'-y, x-y, z'
'-x+y, -x, z'
'x+2/3, y+1/3, z+1/3'
'-y+2/3, x-y+1/3, z+1/3'
'-x+y+2/3, -x+1/3, z+1/3'
'x+1/3, y+2/3, z+2/3'
'-y+1/3, x-y+2/3, z+2/3'
'-x+y+1/3, -x+2/3, z+2/3'
'-x, -y, -z'
'y, -x+y, -z'
'x-y, x, -z'
'-x+2/3, -y+1/3, -z+1/3'
'y+2/3, -x+y+1/3, -z+1/3'
'x-y+2/3, x+1/3, -z+1/3'
'-x+1/3, -y+2/3, -z+2/3'
'y+1/3, -x+y+2/3, -z+2/3'
'x-y+1/3, x+2/3, -z+2/3'

loop_
_atom_site_label
_atom_site_type_symbol
_atom_site_fract_x
_atom_site_fract_y
_atom_site_fract_z
_atom_site_U_iso_or_equiv
_atom_site_adp_type
_atom_site_occupancy
_atom_site_site_symmetry_order
_atom_site_calc_flag
_atom_site_refinement_flags_posn
_atom_site_refinement_flags_adp
_atom_site_refinement_flags_occupancy
_atom_site_disorder_assembly
_atom_site_disorder_group
Tb1 Tb 0.6667 0.3333 0.3333 0.03243(19) Uani 1 6 d S TU P . .
Na1 Na 0.6667 0.3333 0.53974(9) 0.0244(7) Uani 1 3 d S T P . .
Mn1 Mn 0.76949(4) 0.42604(4) 0.43895(2) 0.02132(18) Uani 1 1 d . . . . .
Cl1 Cl 0.68717(7) 0.49821(7) 0.43930(4) 0.0305(3) Uani 1 1 d . . . . .
N1 N 0.8768(2) 0.5210(2) 0.43183(13) 0.0412(11) Uani 1 1 d . . . . .
O1 O 0.77103(16) 0.43200(16) 0.37263(10) 0.0232(6) Uani 1 1 d . U . . .
O2 O 0.78182(16) 0.42860(17) 0.50467(10) 0.0244(7) Uani 1 1 d . . . . .
O3 O 0.78008(18) 0.37521(19) 0.58694(12) 0.0416(9) Uani 1 1 d . U . . .
O4 O 0.6667 0.3333 0.43788(16) 0.0180(10) Uani 1 3 d S T P . .
C1 C 0.8242(3) 0.5095(3) 0.35570(17) 0.0390(12) Uani 1 1 d . . . . .
H1A H 0.7999 0.5423 0.3589 0.047 Uiso 1 1 calc R U . . .
H1B H 0.8343 0.5065 0.3227 0.047 Uiso 1 1 calc R U . . .
C2 C 0.8987(3) 0.5458(4) 0.38081(18) 0.0577(16) Uani 1 1 d . U . . .
H2 H 0.9298 0.5222 0.3694 0.069 Uiso 1 1 calc R U . . .
C3 C 0.9477(4) 0.6348(5) 0.3736(3) 0.0807(11) Uani 1 1 d . U . . .
C4 C 1.0095(4) 0.6620(4) 0.3449(2) 0.0807(11) Uani 1 1 d . . . . .
H4 H 1.0210 0.6263 0.3301 0.097 Uiso 1 1 calc R U . . .
C5 C 1.0578(4) 0.7438(4) 0.3367(2) 0.0807(11) Uani 1 1 d . . . . .
H5 H 1.1009 0.7622 0.3165 0.097 Uiso 1 1 calc R U . . .
C6 C 1.0410(4) 0.7963(5) 0.3586(2) 0.0807(11) Uani 1 1 d . . . . .
H6 H 1.0735 0.8506 0.3536 0.097 Uiso 1 1 calc R U . . .
C7 C 0.9817(4) 0.7720(4) 0.3858(2) 0.0807(11) Uani 1 1 d . . . . .
H7 H 0.9703 0.8082 0.4001 0.097 Uiso 1 1 calc R U . . .
C8 C 0.9318(4) 0.6877(4) 0.3944(2) 0.0807(11) Uani 1 1 d . . . . .
H8 H 0.8884 0.6699 0.4144 0.097 Uiso 1 1 calc R U . . .
C9 C 0.9299(3) 0.5545(3) 0.46384(18) 0.0470(15) Uani 1 1 d . . . . .
H9 H 0.9779 0.5987 0.4553 0.056 Uiso 1 1 calc R U . . .
C10 C 0.9208(3) 0.5293(3) 0.51122(15) 0.0289(11) Uani 1 1 d . . . . .
C11 C 0.9868(3) 0.5693(3) 0.54020(16) 0.0361(12) Uani 1 1 d . . . . .
H11 H 1.0327 0.6128 0.5287 0.043 Uiso 1 1 calc R U . . .
C12 C 0.9850(3) 0.5452(3) 0.58575(17) 0.0433(14) Uani 1 1 d . . . . .
H12 H 1.0296 0.5716 0.6048 0.052 Uiso 1 1 calc R U . . .
C13 C 0.9167(3) 0.4820(3) 0.60249(16) 0.0394(13) Uani 1 1 d . . . . .
H13 H 0.9153 0.4663 0.6334 0.047 Uiso 1 1 calc R U . . .
C14 C 0.8497(3) 0.4406(3) 0.57507(14) 0.0252(9) Uani 1 1 d . U . . .
C15 C 0.8494(3) 0.4655(3) 0.52879(15) 0.0265(10) Uani 1 1 d . . . . .
C16 C 0.7833(3) 0.3393(3) 0.63319(16) 0.0515(16) Uani 1 1 d . . . . .
H16A H 0.7317 0.2950 0.6403 0.077 Uiso 1 1 calc R U . . .
H16B H 0.7990 0.3786 0.6574 0.077 Uiso 1 1 calc R U . . .
H16C H 0.8212 0.3214 0.6313 0.077 Uiso 1 1 calc R U . . .
O4W O 1.1271(12) 0.6640(12) 0.2236(7) 0.082 Uiso 0.25 1 d . U P . .
O3W O 0.8495(10) 0.3323(10) 0.7406(5) 0.056 Uiso 0.25 1 d . U P . .
O2W O 0.6667 0.3333 0.7489(5) 0.070 Uiso 0.4999 3 d S U P . .
O1W O 0.8259(6) 0.2158(6) 0.5485(3) 0.080 Uiso 0.5 1 d . U P . .
H1WO H 0.8226 0.1918 0.5243 0.096 Uiso 0.5 1 calc R U P . .
C1W C 0.8696(6) 0.2914(6) 0.5415(3) 0.041 Uiso 0.5 1 d . U P . .

loop_
_atom_site_aniso_label
_atom_site_aniso_U_11
_atom_site_aniso_U_22
_atom_site_aniso_U_33
_atom_site_aniso_U_23
_atom_site_aniso_U_13
_atom_site_aniso_U_12
Tb1 0.0172(2) 0.0172(2) 0.0629(4) 0.000 0.000 0.00860(10)
Na1 0.0212(10) 0.0212(10) 0.0309(16) 0.000 0.000 0.0106(5)
Mn1 0.0153(3) 0.0178(4) 0.0261(4) 0.0035(3) -0.0022(3) 0.0047(3)
Cl1 0.0415(7) 0.0251(6) 0.0338(6) -0.0068(5) -0.0077(5) 0.0235(6)
N1 0.031(2) 0.035(2) 0.033(2) 0.0072(19) -0.0052(19) -0.002(2)
O1 0.0160(14) 0.0207(15) 0.0325(16) 0.0063(11) 0.0032(11) 0.0089(11)
O2 0.0139(15) 0.0233(16) 0.0281(16) -0.0012(13) -0.0063(13) 0.0035(13)
O3 0.0155(15) 0.0294(18) 0.077(2) 0.0231(17) -0.0099(16) 0.0091(13)
O4 0.0097(14) 0.0097(14) 0.035(3) 0.000 0.000 0.0049(7)
C1 0.034(3) 0.035(3) 0.037(3) 0.005(2) 0.003(2) 0.008(2)
C2 0.041(4) 0.062(2) 0.051(3) 0.011(3) 0.000(3) 0.011(3)
C3 0.0550(19) 0.071(2) 0.086(2) 0.0370(17) -0.0230(15) 0.0084(16)
C4 0.0550(19) 0.071(2) 0.086(2) 0.0370(17) -0.0230(15) 0.0084(16)
C5 0.0550(19) 0.071(2) 0.086(2) 0.0370(17) -0.0230(15) 0.0084(16)
C6 0.0550(19) 0.071(2) 0.086(2) 0.0370(17) -0.0230(15) 0.0084(16)
C7 0.0550(19) 0.071(2) 0.086(2) 0.0370(17) -0.0230(15) 0.0084(16)
C8 0.0550(19) 0.071(2) 0.086(2) 0.0370(17) -0.0230(15) 0.0084(16)
C9 0.026(3) 0.035(3) 0.053(3) 0.004(3) -0.010(2) -0.005(2)
C10 0.025(3) 0.030(3) 0.030(3) -0.006(2) -0.006(2) 0.011(2)
C11 0.020(2) 0.034(3) 0.038(3) -0.011(2) -0.004(2) 0.002(2)
C12 0.023(3) 0.059(4) 0.040(3) -0.009(3) -0.009(2) 0.015(3)
C13 0.036(3) 0.063(4) 0.025(3) -0.003(2) -0.007(2) 0.029(3)
C14 0.021(2) 0.025(2) 0.029(2) 0.0015(19) -0.0022(18) 0.0109(15)
C15 0.020(2) 0.024(2) 0.038(3) -0.005(2) -0.001(2) 0.013(2)
C16 0.053(4) 0.055(4) 0.030(3) 0.020(3) -0.001(3) 0.015(3)

loop_
_atom_type_symbol
_atom_type_description
_atom_type_scat_dispersion_real
_atom_type_scat_dispersion_imag
_atom_type_scat_source
C C 0.0033 0.0016 'International Tables Vol C Tables 4.2.6.8 and 6.1.1.4'
H H 0.0000 0.0000 'International Tables Vol C Tables 4.2.6.8 and 6.1.1.4'
N N 0.0061 0.0033 'International Tables Vol C Tables 4.2.6.8 and 6.1.1.4'
O O 0.0106 0.0060 'International Tables Vol C Tables 4.2.6.8 and 6.1.1.4'
Cl Cl 0.1484 0.1585 'International Tables Vol C Tables 4.2.6.8 and 6.1.1.4'
Mn Mn 0.3368 0.7283 'International Tables Vol C Tables 4.2.6.8 and 6.1.1.4'
Tb Tb -0.1723 4.1537 'International Tables Vol C Tables 4.2.6.8 and 6.1.1.4'
Na Na 0.0362 0.0249 'International Tables Vol C Tables 4.2.6.8 and 6.1.1.4'

loop_
_geom_angle_atom_site_label_1
_geom_angle_atom_site_label_2
_geom_angle_atom_site_label_3
_geom_angle
_geom_angle_site_symmetry_1
_geom_angle_site_symmetry_3
_geom_angle_publ_flag
O1 Tb1 O1 82.36(9) 18_545 . ?
O1 Tb1 O1 180.0 18_545 3_665 ?
O1 Tb1 O1 97.65(9) . 3_665 ?
O1 Tb1 O1 82.36(9) 18_545 2_655 ?
O1 Tb1 O1 97.65(9) . 2_655 ?
O1 Tb1 O1 97.65(9) 3_665 2_655 ?
O1 Tb1 O1 97.65(9) 18_545 16_655 ?
O1 Tb1 O1 180.0 . 16_655 ?
O1 Tb1 O1 82.35(9) 3_665 16_655 ?
O1 Tb1 O1 82.36(9) 2_655 16_655 ?
O1 Tb1 O1 97.64(9) 18_545 17 ?
O1 Tb1 O1 82.35(9) . 17 ?
O1 Tb1 O1 82.35(9) 3_665 17 ?
O1 Tb1 O1 180.00(14) 2_655 17 ?
O1 Tb1 O1 97.64(9) 16_655 17 ?
O1 Tb1 Mn1 101.70(7) 18_545 . ?
O1 Tb1 Mn1 28.14(7) . . ?
O1 Tb1 Mn1 78.30(7) 3_665 . ?
O1 Tb1 Mn1 80.21(7) 2_655 . ?
O1 Tb1 Mn1 151.86(7) 16_655 . ?
O1 Tb1 Mn1 99.79(7) 17 . ?
O1 Tb1 Mn1 151.87(7) 18_545 3_665 ?
O1 Tb1 Mn1 80.21(7) . 3_665 ?
O1 Tb1 Mn1 28.14(7) 3_665 3_665 ?
O1 Tb1 Mn1 78.30(7) 2_655 3_665 ?
O1 Tb1 Mn1 99.79(7) 16_655 3_665 ?
O1 Tb1 Mn1 101.70(7) 17 3_665 ?
Mn1 Tb1 Mn1 55.076(16) . 3_665 ?
O1 Tb1 Mn1 99.79(7) 18_545 2_655 ?
O1 Tb1 Mn1 78.30(7) . 2_655 ?
O1 Tb1 Mn1 80.21(7) 3_665 2_655 ?
O1 Tb1 Mn1 28.14(7) 2_655 2_655 ?
O1 Tb1 Mn1 101.71(7) 16_655 2_655 ?
O1 Tb1 Mn1 151.86(7) 17 2_655 ?
Mn1 Tb1 Mn1 55.076(16) . 2_655 ?
Mn1 Tb1 Mn1 55.075(16) 3_665 2_655 ?
O1 Tb1 Mn1 28.14(7) 18_545 18_545 ?
O1 Tb1 Mn1 99.79(7) . 18_545 ?
O1 Tb1 Mn1 151.86(7) 3_665 18_545 ?
O1 Tb1 Mn1 101.70(7) 2_655 18_545 ?
O1 Tb1 Mn1 80.21(7) 16_655 18_545 ?
O1 Tb1 Mn1 78.30(7) 17 18_545 ?
Mn1 Tb1 Mn1 124.925(16) . 18_545 ?
Mn1 Tb1 Mn1 180.0 3_665 18_545 ?
Mn1 Tb1 Mn1 124.926(16) 2_655 18_545 ?
O1 Tb1 Mn1 78.30(7) 18_545 16_655 ?
O1 Tb1 Mn1 151.86(7) . 16_655 ?
O1 Tb1 Mn1 101.70(7) 3_665 16_655 ?
O1 Tb1 Mn1 99.79(7) 2_655 16_655 ?
O1 Tb1 Mn1 28.14(7) 16_655 16_655 ?
O1 Tb1 Mn1 80.21(7) 17 16_655 ?
Mn1 Tb1 Mn1 180.0 . 16_655 ?
Mn1 Tb1 Mn1 124.924(16) 3_665 16_655 ?
Mn1 Tb1 Mn1 124.926(16) 2_655 16_655 ?
Mn1 Tb1 Mn1 55.075(16) 18_545 16_655 ?
O1 Tb1 Mn1 80.21(7) 18_545 17 ?
O1 Tb1 Mn1 101.70(7) . 17 ?
O1 Tb1 Mn1 99.79(7) 3_665 17 ?
O1 Tb1 Mn1 151.86(7) 2_655 17 ?
O1 Tb1 Mn1 78.29(7) 16_655 17 ?
O1 Tb1 Mn1 28.14(7) 17 17 ?
Mn1 Tb1 Mn1 124.924(16) . 17 ?
Mn1 Tb1 Mn1 124.924(16) 3_665 17 ?
Mn1 Tb1 Mn1 180.0 2_655 17 ?
Mn1 Tb1 Mn1 55.074(16) 18_545 17 ?
Mn1 Tb1 Mn1 55.074(16) 16_655 17 ?
O2 Na1 O2 102.42(11) 2_655 . ?
O2 Na1 O2 102.42(11) 2_655 3_665 ?
O2 Na1 O2 102.42(11) . 3_665 ?
O2 Na1 O3 105.00(11) 2_655 3_665 ?
O2 Na1 O3 152.12(12) . 3_665 ?
O2 Na1 O3 66.83(11) 3_665 3_665 ?
O2 Na1 O3 66.83(10) 2_655 2_655 ?
O2 Na1 O3 105.00(11) . 2_655 ?
O2 Na1 O3 152.12(12) 3_665 2_655 ?
O3 Na1 O3 90.42(14) 3_665 2_655 ?
O2 Na1 O3 152.12(12) 2_655 . ?
O2 Na1 O3 66.83(11) . . ?
O2 Na1 O3 105.00(11) 3_665 . ?
O3 Na1 O3 90.42(14) 3_665 . ?
O3 Na1 O3 90.42(14) 2_655 . ?
O2 Na1 O4 64.16(9) 2_655 . ?
O2 Na1 O4 64.16(9) . . ?
O2 Na1 O4 64.17(9) 3_665 . ?
O3 Na1 O4 124.97(10) 3_665 . ?
O3 Na1 O4 124.97(10) 2_655 . ?
O3 Na1 O4 124.97(10) . . ?
O2 Na1 Mn1 85.15(10) 2_655 3_665 ?
O2 Na1 Mn1 81.54(10) . 3_665 ?
O2 Na1 Mn1 30.83(8) 3_665 3_665 ?
O3 Na1 Mn1 95.79(9) 3_665 3_665 ?
O3 Na1 Mn1 151.95(10) 2_655 3_665 ?
O3 Na1 Mn1 116.79(10) . 3_665 ?
O4 Na1 Mn1 33.49(3) . 3_665 ?
O2 Na1 Mn1 30.82(8) 2_655 2_655 ?
O2 Na1 Mn1 85.15(10) . 2_655 ?
O2 Na1 Mn1 81.54(10) 3_665 2_655 ?
O3 Na1 Mn1 116.79(10) 3_665 2_655 ?
O3 Na1 Mn1 95.79(9) 2_655 2_655 ?
O3 Na1 Mn1 151.95(10) . 2_655 ?
O4 Na1 Mn1 33.49(3) . 2_655 ?
Mn1 Na1 Mn1 57.09(4) 3_665 2_655 ?
O2 Na1 Mn1 81.54(10) 2_655 . ?
O2 Na1 Mn1 30.82(8) . . ?
O2 Na1 Mn1 85.15(10) 3_665 . ?
O3 Na1 Mn1 151.95(10) 3_665 . ?
O3 Na1 Mn1 116.79(10) 2_655 . ?
O3 Na1 Mn1 95.79(9) . . ?
O4 Na1 Mn1 33.49(3) . . ?
Mn1 Na1 Mn1 57.09(4) 3_665 . ?
Mn1 Na1 Mn1 57.09(4) 2_655 . ?
O2 Mn1 O1 172.87(13) . . ?
O2 Mn1 O4 95.72(16) . . ?
O1 Mn1 O4 91.08(16) . . ?
O2 Mn1 N1 90.98(14) . . ?
O1 Mn1 N1 82.17(14) . . ?
O4 Mn1 N1 173.13(17) . . ?
O2 Mn1 Cl1 94.92(9) . . ?
O1 Mn1 Cl1 88.07(9) . . ?
O4 Mn1 Cl1 82.71(3) . . ?
N1 Mn1 Cl1 98.22(14) . . ?
O2 Mn1 Cl1 86.11(9) . 3_665 ?
O1 Mn1 Cl1 92.95(9) . 3_665 ?
O4 Mn1 Cl1 80.16(3) . 3_665 ?
N1 Mn1 Cl1 98.87(14) . 3_665 ?
Cl1 Mn1 Cl1 162.86(4) . 3_665 ?
O2 Mn1 Na1 38.54(9) . . ?
O1 Mn1 Na1 148.42(9) . . ?
O4 Mn1 Na1 57.43(14) . . ?
N1 Mn1 Na1 129.37(11) . . ?
Cl1 Mn1 Na1 85.80(3) . . ?
Cl1 Mn1 Na1 84.41(3) 3_665 . ?
O2 Mn1 Tb1 152.21(9) . . ?
O1 Mn1 Tb1 34.33(8) . . ?
O4 Mn1 Tb1 56.82(14) . . ?
N1 Mn1 Tb1 116.38(11) . . ?
Cl1 Mn1 Tb1 86.31(3) . . ?
Cl1 Mn1 Tb1 84.95(3) 3_665 . ?
Na1 Mn1 Tb1 114.25(3) . . ?
Mn1 Cl1 Mn1 77.14(4) . 2_655 ?
C9 N1 C2 119.5(4) . . ?
C9 N1 Mn1 127.0(3) . . ?
C2 N1 Mn1 112.9(3) . . ?
C1 O1 Mn1 112.7(3) . . ?
C1 O1 Tb1 126.6(3) . . ?
Mn1 O1 Tb1 117.53(13) . . ?
C15 O2 Mn1 127.4(3) . . ?
C15 O2 Na1 120.5(3) . . ?
Mn1 O2 Na1 110.63(14) . . ?
C14 O3 C16 113.6(3) . . ?
C14 O3 Na1 120.2(3) . . ?
C16 O3 Na1 126.1(3) . . ?
Mn1 O4 Mn1 119.975(8) 3_665 2_655 ?
Mn1 O4 Mn1 119.976(8) 3_665 . ?
Mn1 O4 Mn1 119.974(8) 2_655 . ?
Mn1 O4 Na1 89.08(14) 3_665 . ?
Mn1 O4 Na1 89.08(14) 2_655 . ?
Mn1 O4 Na1 89.08(14) . . ?
O1 C1 C2 111.7(4) . . ?
O1 C1 H1A 109.3 . . ?
C2 C1 H1A 109.3 . . ?
O1 C1 H1B 109.3 . . ?
C2 C1 H1B 109.3 . . ?
H1A C1 H1B 107.9 . . ?
C1 C2 C3 113.3(5) . . ?
C1 C2 N1 105.5(4) . . ?
C3 C2 N1 114.0(5) . . ?
C1 C2 H2 107.9 . . ?
C3 C2 H2 107.9 . . ?
N1 C2 H2 107.9 . . ?
C4 C3 C8 118.4(8) . . ?
C4 C3 C2 117.7(8) . . ?
C8 C3 C2 123.9(7) . . ?
C3 C4 C5 120.9(9) . . ?
C3 C4 H4 119.6 . . ?
C5 C4 H4 119.6 . . ?
C6 C5 C4 119.6(8) . . ?
C6 C5 H5 120.2 . . ?
C4 C5 H5 120.2 . . ?
C7 C6 C5 121.0(8) . . ?
C7 C6 H6 119.5 . . ?
C5 C6 H6 119.5 . . ?
C6 C7 C8 119.6(9) . . ?
C6 C7 H7 120.2 . . ?
C8 C7 H7 120.2 . . ?
C3 C8 C7 120.5(8) . . ?
C3 C8 H8 119.7 . . ?
C7 C8 H8 119.7 . . ?
N1 C9 C10 125.0(5) . . ?
N1 C9 H9 117.5 . . ?
C10 C9 H9 117.5 . . ?
C11 C10 C15 120.3(4) . . ?
C11 C10 C9 116.9(4) . . ?
C15 C10 C9 122.7(4) . . ?
C12 C11 C10 120.9(4) . . ?
C12 C11 H11 119.6 . . ?
C10 C11 H11 119.6 . . ?
C13 C12 C11 119.0(5) . . ?
C13 C12 H12 120.5 . . ?
C11 C12 H12 120.5 . . ?
C12 C13 C14 122.2(4) . . ?
C12 C13 H13 118.9 . . ?
C14 C13 H13 118.9 . . ?
O3 C14 C13 127.6(4) . . ?
O3 C14 C15 112.5(4) . . ?
C13 C14 C15 119.8(4) . . ?
O2 C15 C14 118.3(4) . . ?
O2 C15 C10 124.0(4) . . ?
C14 C15 C10 117.7(4) . . ?
O3 C16 H16A 109.5 . . ?
O3 C16 H16B 109.5 . . ?
H16A C16 H16B 109.5 . . ?
O3 C16 H16C 109.5 . . ?
H16A C16 H16C 109.5 . . ?
H16B C16 H16C 109.5 . . ?
C1W O1W H1WO 109.5 . . ?

loop_
_geom_bond_atom_site_label_1
_geom_bond_atom_site_label_2
_geom_bond_distance
_geom_bond_site_symmetry_2
_geom_bond_publ_flag
Tb1 O1 2.271(3) 18_545 ?
Tb1 O1 2.271(3) . ?
Tb1 O1 2.271(3) 3_665 ?
Tb1 O1 2.271(3) 2_655 ?
Tb1 O1 2.272(3) 16_655 ?
Tb1 O1 2.272(3) 17 ?
Tb1 Mn1 3.5713(6) . ?
Tb1 Mn1 3.5713(6) 3_665 ?
Tb1 Mn1 3.5713(6) 2_655 ?
Tb1 Mn1 3.5713(6) 18_545 ?
Tb1 Mn1 3.5714(6) 16_655 ?
Tb1 Mn1 3.5714(6) 17 ?
Na1 O2 2.301(3) 2_655 ?
Na1 O2 2.301(3) . ?
Na1 O2 2.301(3) 3_665 ?
Na1 O3 2.354(3) 3_665 ?
Na1 O3 2.354(3) 2_655 ?
Na1 O3 2.355(3) . ?
Na1 O4 2.912(5) . ?
Na1 Mn1 3.455(2) 3_665 ?
Na1 Mn1 3.455(2) 2_655 ?
Na1 Mn1 3.455(2) . ?
Mn1 O2 1.892(3) . ?
Mn1 O1 1.899(3) . ?
Mn1 O4 1.9068(6) . ?
Mn1 N1 1.986(4) . ?
Mn1 Cl1 2.6007(13) . ?
Mn1 Cl1 2.6949(13) 3_665 ?
Cl1 Mn1 2.6948(13) 2_655 ?
N1 C9 1.286(6) . ?
N1 C2 1.529(6) . ?
O1 C1 1.418(5) . ?
O2 C15 1.331(5) . ?
O3 C14 1.356(5) . ?
O3 C16 1.511(5) . ?
O4 Mn1 1.9068(6) 3_665 ?
O4 Mn1 1.9068(6) 2_655 ?
C1 C2 1.444(7) . ?
C1 H1A 0.9700 . ?
C1 H1B 0.9700 . ?
C2 C3 1.514(9) . ?
C2 H2 0.9800 . ?
C3 C4 1.327(10) . ?
C3 C8 1.350(11) . ?
C4 C5 1.404(9) . ?
C4 H4 0.9300 . ?
C5 C6 1.369(10) . ?
C5 H5 0.9300 . ?
C6 C7 1.269(9) . ?
C6 H6 0.9300 . ?
C7 C8 1.447(9) . ?
C7 H7 0.9300 . ?
C8 H8 0.9300 . ?
C9 C10 1.421(6) . ?
C9 H9 0.9300 . ?
C10 C11 1.392(6) . ?
C10 C15 1.411(6) . ?
C11 C12 1.378(6) . ?
C11 H11 0.9300 . ?
C12 C13 1.366(7) . ?
C12 H12 0.9300 . ?
C13 C14 1.382(6) . ?
C13 H13 0.9300 . ?
C14 C15 1.410(6) . ?
C16 H16A 0.9600 . ?
C16 H16B 0.9600 . ?
C16 H16C 0.9600 . ?
O4W O3W 1.109(19) 10_766 ?
O3W O4W 1.109(19) 10_766 ?
O1W C1W 1.293(13) . ?
O1W H1WO 0.8200 . ?

loop_
_platon_squeeze_void_nr
_platon_squeeze_void_average_x
_platon_squeeze_void_average_y
_platon_squeeze_void_average_z
_platon_squeeze_void_volume
_platon_squeeze_void_count_electrons
_platon_squeeze_void_content
1 0.000 0.000 0.000 206 13 ' '
2 0.333 0.667 0.667 207 13 ' '
3 0.667 0.333 0.333 207 13 ' '
